data_1534358
loop_
_publ_author_name
'Cherkasova, T.G.'
'Tatarinova, E.S.'
'Cherkasova, E.V.'

_publ_section_title
;
 Crystal structure of hexaaquamagnesium hexafluorosilicate
;
_journal_name_full 'Zhurnal Neorganicheskoi Khimii'
_journal_page_first 1161
_journal_page_last 1164
_journal_volume 49
_journal_year 2004
_chemical_formula_sum 'F6 H12 Mg O6 Si'
_chemical_name_systematic '(Mg (H2 O)6) (Si F6)'
_space_group_IT_number 14
_symmetry_space_group_name_Hall '-P 2ybc'
_symmetry_space_group_name_H-M 'P 1 21/c 1'
_cell_angle_alpha 90
_cell_angle_beta 99.844
_cell_angle_gamma 90
_cell_formula_units_Z 2
_cell_length_a 6.79
_cell_length_b 9.4953
_cell_length_c 8.4445
_cell_volume 536.427
_citation_journal_id_ASTM ZNOKAQ
_cod_data_source_file Cherkasova_ZNOKAQ_2004_562.cif
_cod_data_source_block H12F6Mg1O6Si1
_cod_original_cell_volume 536.4271
_cod_original_formula_sum 'H12 F6 Mg1 O6 Si1'
_cod_database_code 1534358

loop_
_symmetry_equiv_pos_as_xyz
x,y,z
-x,y+1/2,-z+1/2
-x,-y,-z
x,-y-1/2,z-1/2

loop_
_atom_site_label
_atom_site_type_symbol
_atom_site_fract_x
_atom_site_fract_y
_atom_site_fract_z
_atom_site_occupancy
_atom_site_U_iso_or_equiv
O3 O-2 -0.0622 -0.0356 0.2264 1 0.0
F3 F-1 0.4524 0.4443 0.1796 1 0.0
H1 H+1 0.236 0.221 0.04 1 0.0
H2 H+1 0.027 -0.0616 0.308 1 0.0
H5 H+1 -0.167 -0.024 0.251 1 0.0
O1 O-2 0.2607 -0.1266 0.0493 1 0.0
H3 H+1 0.268 -0.209 0.027 1 0.0
F2 F-1 0.729 0.4117 0.0296 1 0.0
H4 H+1 0.359 -0.108 0.128 1 0.0
F1 F-1 0.6231 0.6437 0.0885 1 0.0
H6 H+1 0.24 0.174 0.197 1 0.0
Si1 Si+4 0.5 0.5 0 1 0.0
O2 O-2 0.1831 0.168 0.0902 1 0.0
Mg1 Mg+2 0 0 0 1 0.0
